data_8100602
loop_
_publ_author_name
'Zheng, Yue-Qing'
'Kong, Zu-Ping'
'Lin, Jian-Li'

_publ_section_title
;
Crystal structure of triaqua(1,10-phenanthroline-N,N')sulfatonickel
(II) hydrate, Ni(H~2~O)~3~(C~12~H~8~N~2~)(SO~4~) &#x00B7; H~2~O
;
_journal_issue 2
_journal_name_full 'Zeitschrift f\"ur Kristallographie - New Crystal Structures'
_journal_page_first 197
_journal_page_last 198
_journal_volume 217
_journal_year 2002
_chemical_formula_structural 'Ni(H2 O)3(C12 H8 N2)(SO4) . H2 O'
_chemical_formula_sum 'C12 H16 N2 Ni O8 S'
_chemical_formula_weight 407.04
_space_group_IT_number 2
_symmetry_cell_setting triclinic
_symmetry_space_group_name_Hall '-P 1'
_symmetry_space_group_name_H-M 'P -1'
_cell_angle_alpha 91.950(10)
_cell_angle_beta 92.080(10)
_cell_angle_gamma 104.310(10)
_cell_formula_units_Z 2
_cell_length_a 7.9680(10)
_cell_length_b 8.5710(10)
_cell_length_c 11.5550(10)
_cell_measurement_temperature 293(2)
_cell_volume 763.39(15)
_diffrn_ambient_temperature 293(2)
_exptl_crystal_density_diffrn 1.771
_cod_database_code 8100602

loop_
_symmetry_equiv_pos_as_xyz
'x, y, z'
'-x, -y, -z'

loop_
_atom_site_label
_atom_site_type_symbol
_atom_site_fract_x
_atom_site_fract_y
_atom_site_fract_z
_atom_site_U_iso_or_equiv
_atom_site_adp_type
_atom_site_occupancy
_atom_site_calc_flag
_atom_site_refinement_flags
_atom_site_disorder_assembly
_atom_site_disorder_group
Ni Ni 0.19817(3) 0.26252(3) 0.696183(19) 0.02001(15) Uani 1 d . . .
N1 N 0.2680(2) 0.2598(2) 0.86983(15) 0.0230(4) Uani 1 d . . .
N2 N 0.1316(2) 0.4689(2) 0.75670(15) 0.0233(4) Uani 1 d . . .
C1 C 0.3276(3) 0.1501(3) 0.9257(2) 0.0299(5) Uani 1 d . . .
C2 C 0.3717(3) 0.1662(3) 1.0452(2) 0.0371(5) Uani 1 d . . .
C3 C 0.3593(3) 0.3018(4) 1.1064(2) 0.0357(5) Uani 1 d . . .
C4 C 0.3001(3) 0.4218(3) 1.04968(18) 0.0279(5) Uani 1 d . . .
C5 C 0.2795(3) 0.5670(3) 1.1068(2) 0.0344(5) Uani 1 d . . .
C6 C 0.2114(3) 0.6727(3) 1.0491(2) 0.0326(5) Uani 1 d . . .
C7 C 0.1595(3) 0.6453(3) 0.9288(2) 0.0269(4) Uani 1 d . . .
C8 C 0.0841(3) 0.7494(3) 0.8644(2) 0.0332(5) Uani 1 d . . .
C9 C 0.0359(4) 0.7121(3) 0.7511(2) 0.0357(5) Uani 1 d . . .
C10 C 0.0612(3) 0.5701(3) 0.6990(2) 0.0304(5) Uani 1 d . . .
C11 C 0.1800(3) 0.5058(2) 0.86974(17) 0.0224(4) Uani 1 d . . .
C12 C 0.2520(3) 0.3924(3) 0.93108(18) 0.0221(4) Uani 1 d . . .
S S -0.21968(6) 0.05742(6) 0.65424(4) 0.02256(17) Uani 1 d . . .
O1 O -0.0511(2) 0.1087(2) 0.71939(14) 0.0298(4) Uani 1 d . . .
O2 O -0.3541(2) 0.1093(2) 0.71605(16) 0.0382(4) Uani 1 d . . .
O3 O -0.2030(2) 0.1291(2) 0.53732(14) 0.0302(4) Uani 1 d . . .
O4 O -0.2675(2) -0.1194(2) 0.63626(15) 0.0328(4) Uani 1 d . . .
O5 O 0.3017(2) 0.0701(2) 0.65909(16) 0.0291(4) Uani 1 d . . .
O6 O 0.1245(2) 0.2830(2) 0.52643(14) 0.0280(3) Uani 1 d . . .
O7 O 0.4378(2) 0.4168(2) 0.65818(15) 0.0279(3) Uani 1 d . . .
O8 O 0.4276(3) 0.6929(2) 0.54093(19) 0.0367(4) Uani 1 d . . .
H1 H 0.348(4) 0.062(4) 0.886(3) 0.032(7) Uiso 1 d . . .
H2 H 0.416(5) 0.077(5) 1.082(4) 0.060(11) Uiso 1 d . . .
H3 H 0.393(5) 0.319(4) 1.185(3) 0.040(8) Uiso 1 d . . .
H5 H 0.315(5) 0.583(4) 1.186(3) 0.044(9) Uiso 1 d . . .
H6 H 0.191(4) 0.763(4) 1.086(3) 0.033(8) Uiso 1 d . . .
H8 H 0.057(4) 0.837(4) 0.894(3) 0.029(7) Uiso 1 d . . .
H9 H -0.011(5) 0.772(5) 0.710(4) 0.057(11) Uiso 1 d . . .
H10 H 0.025(4) 0.538(4) 0.620(3) 0.030(7) Uiso 1 d . . .
HAO5 H 0.423(5) 0.085(4) 0.674(3) 0.039(8) Uiso 1 d . . .
HBO5 H 0.270(4) 0.015(4) 0.605(3) 0.033(8) Uiso 1 d . . .
HAO6 H 0.021(6) 0.229(5) 0.523(4) 0.062(12) Uiso 1 d . . .
HBO6 H 0.179(6) 0.241(5) 0.487(4) 0.056(11) Uiso 1 d . . .
HAO7 H 0.488(5) 0.373(5) 0.615(3) 0.052(10) Uiso 1 d . . .
HBO7 H 0.426(4) 0.503(4) 0.626(3) 0.040(8) Uiso 1 d . . .
HAO8 H 0.513(6) 0.764(5) 0.562(3) 0.054(11) Uiso 1 d . . .
HBO8 H 0.365(6) 0.741(5) 0.528(4) 0.058(12) Uiso 1 d . . .

loop_
_atom_site_aniso_label
_atom_site_aniso_U_11
_atom_site_aniso_U_22
_atom_site_aniso_U_33
_atom_site_aniso_U_23
_atom_site_aniso_U_13
_atom_site_aniso_U_12
Ni 0.01970(19) 0.0235(2) 0.01759(19) -0.00235(11) -0.00086(11) 0.00749(12)
N1 0.0208(8) 0.0271(9) 0.0211(8) 0.0002(7) -0.0005(6) 0.0060(7)
N2 0.0242(8) 0.0260(8) 0.0211(8) -0.0018(6) 0.0002(6) 0.0093(7)
C1 0.0290(11) 0.0311(11) 0.0311(11) 0.0045(9) -0.0017(9) 0.0100(9)
C2 0.0349(13) 0.0465(14) 0.0329(12) 0.0132(10) -0.0014(10) 0.0144(11)
C3 0.0299(11) 0.0559(15) 0.0198(10) 0.0069(9) -0.0019(8) 0.0077(10)
C4 0.0209(9) 0.0379(12) 0.0214(10) -0.0010(8) 0.0011(7) 0.0012(8)
C5 0.0317(12) 0.0461(14) 0.0203(10) -0.0101(9) 0.0004(9) 0.0015(10)
C6 0.0304(11) 0.0345(12) 0.0287(11) -0.0117(9) 0.0035(9) 0.0018(9)
C7 0.0228(10) 0.0266(10) 0.0290(11) -0.0055(8) 0.0044(8) 0.0024(8)
C8 0.0337(12) 0.0253(10) 0.0412(13) -0.0049(9) 0.0079(10) 0.0086(9)
C9 0.0397(13) 0.0338(12) 0.0387(13) 0.0046(10) 0.0016(10) 0.0189(10)
C10 0.0342(12) 0.0347(11) 0.0256(11) 0.0019(9) -0.0001(9) 0.0150(9)
C11 0.0193(9) 0.0261(9) 0.0209(9) -0.0023(7) 0.0018(7) 0.0044(7)
C12 0.0172(9) 0.0279(10) 0.0200(9) -0.0001(7) -0.0002(7) 0.0036(7)
S 0.0179(3) 0.0279(3) 0.0223(3) -0.00568(19) -0.00214(19) 0.00798(19)
O1 0.0200(7) 0.0412(9) 0.0253(8) 0.0023(6) -0.0048(6) 0.0030(6)
O2 0.0260(8) 0.0545(11) 0.0368(9) -0.0167(8) -0.0001(7) 0.0176(8)
O3 0.0296(8) 0.0357(8) 0.0258(8) -0.0004(6) -0.0058(6) 0.0102(7)
O4 0.0339(9) 0.0281(8) 0.0358(9) -0.0047(6) 0.0000(7) 0.0076(7)
O5 0.0270(8) 0.0299(8) 0.0321(9) -0.0087(7) -0.0023(7) 0.0122(6)
O6 0.0275(9) 0.0370(9) 0.0200(7) -0.0013(6) -0.0009(6) 0.0096(7)
O7 0.0255(8) 0.0289(8) 0.0290(8) 0.0011(6) 0.0021(6) 0.0064(6)
O8 0.0300(9) 0.0286(9) 0.0525(11) 0.0030(8) -0.0005(8) 0.0096(8)

loop_
_geom_bond_atom_site_label_1
_geom_bond_atom_site_label_2
_geom_bond_distance
_geom_bond_site_symmetry_2
_geom_bond_publ_flag
Ni O6 2.0526(16) . ?
Ni O5 2.0578(16) . ?
Ni N1 2.0651(18) . ?
Ni N2 2.0750(18) . ?
Ni O7 2.1067(17) . ?
Ni O1 2.1266(16) . ?
N1 C1 1.329(3) . ?
N1 C12 1.353(3) . ?
N2 C10 1.329(3) . ?
N2 C11 1.353(3) . ?
C1 C2 1.407(3) . ?
C1 H1 0.92(3) . ?
C2 C3 1.365(4) . ?
C2 H2 1.01(4) . ?
C3 C4 1.405(4) . ?
C3 H3 0.93(3) . ?
C4 C12 1.407(3) . ?
C4 C5 1.437(4) . ?
C5 C6 1.348(4) . ?
C5 H5 0.94(4) . ?
C6 C7 1.430(3) . ?
C6 H6 0.92(3) . ?
C7 C11 1.405(3) . ?
C7 C8 1.410(4) . ?
C8 C9 1.356(4) . ?
C8 H8 0.89(3) . ?
C9 C10 1.401(3) . ?
C9 H9 0.85(4) . ?
C10 H10 0.95(3) . ?
C11 C12 1.438(3) . ?
S O2 1.4579(17) . ?
S O4 1.4743(17) . ?
S O1 1.4755(16) . ?
S O3 1.4997(17) . ?
O5 HAO5 0.95(4) . ?
O5 HBO5 0.77(3) . ?
O6 HAO6 0.84(5) . ?
O6 HBO6 0.78(4) . ?
O7 HAO7 0.79(4) . ?
O7 HBO7 0.86(4) . ?
O8 HAO8 0.82(5) . ?
O8 HBO8 0.74(5) . ?
